data_2013104
loop_
_publ_author_name
'Lyakhov, Alexander S.'
'Gaponik, Pavel N.'
'Degtyarik, Michail M.'
'Matulis, Vadim E.'
'Matulis, Vitaly E.'
'Ivashkevich, Ludmila S.'

_publ_section_title
<i>catena</i>-Poly[[tetrakis(2-allyltetrazole-\k<i>N</i>^4^)-tetra-\m-chloro-tricopper(II)]-di-\m-chloro]
_journal_issue 3
_journal_name_full 'Acta Crystallographica Section C'
_journal_page_first m90
_journal_page_last m92
_journal_paper_doi 10.1107/S0108270103002968
_journal_volume 59
_journal_year 2003
_chemical_formula_iupac '[Cu3 Cl6 (C4 H6 N4)4]'
_chemical_formula_moiety 'C16 H24 Cl6 Cu3 N16'
_chemical_formula_sum 'C16 H24 Cl6 Cu3 N16'
_chemical_formula_weight 843.83
_chemical_name_systematic ?
_space_group_IT_number 14
_symmetry_cell_setting monoclinic
_symmetry_space_group_name_Hall '-P 2ybc'
_symmetry_space_group_name_H-M 'P 1 21/c 1'
_atom_sites_solution_hydrogens geom
_atom_sites_solution_primary direct
_atom_sites_solution_secondary difmap
_audit_creation_method SHELXL-97
_cell_angle_alpha 90.00
_cell_angle_beta 107.578(14)
_cell_angle_gamma 90.00
_cell_formula_units_Z 4
_cell_length_a 9.7204(14)
_cell_length_b 23.495(2)
_cell_length_c 14.541(3)
_cell_measurement_reflns_used 25
_cell_measurement_temperature 293(2)
_cell_measurement_theta_max 22.4
_cell_measurement_theta_min 20.0
_cell_volume 3165.8(9)
_computing_cell_refinement 'R3m Software'
_computing_data_collection 'R3m Software (Nicolet, 1980)'
_computing_data_reduction 'R3m Software'
_computing_molecular_graphics
;
ORTEP 3 for Windows (Farrugia, 1997),
PLATON (Spek, 2003)
;
_computing_publication_material 'SHELXL97 (Sheldrick, 1997)'
_computing_structure_refinement 'SHELXL97 (Sheldrick, 1997)'
_computing_structure_solution 'SIR97 (Altomare et al., 1999)'
_diffrn_ambient_temperature 293(2)
_diffrn_measured_fraction_theta_full 1.000
_diffrn_measured_fraction_theta_max 1.000
_diffrn_measurement_device_type 'Nicolet R3m four-circle diffractometer'
_diffrn_measurement_method \w/2\q
_diffrn_radiation_monochromator graphite
_diffrn_radiation_source 'fine-focus sealed tube'
_diffrn_radiation_type MoK\a
_diffrn_radiation_wavelength 0.71073
_diffrn_reflns_av_R_equivalents 0.0173
_diffrn_reflns_av_sigmaI/netI 0.0244
_diffrn_reflns_limit_h_max 12
_diffrn_reflns_limit_h_min 0
_diffrn_reflns_limit_k_max 30
_diffrn_reflns_limit_k_min 0
_diffrn_reflns_limit_l_max 18
_diffrn_reflns_limit_l_min -18
_diffrn_reflns_number 7987
_diffrn_reflns_theta_full 27.56
_diffrn_reflns_theta_max 27.56
_diffrn_reflns_theta_min 1.71
_diffrn_standards_decay_% none
_diffrn_standards_interval_count 100
_diffrn_standards_number 3
_exptl_absorpt_coefficient_mu 2.542
_exptl_absorpt_correction_T_max 0.4013
_exptl_absorpt_correction_T_min 0.3263
_exptl_absorpt_correction_type '\y scan'
_exptl_absorpt_process_details '(North et al., 1968)'
_exptl_crystal_colour green
_exptl_crystal_density_diffrn 1.771
_exptl_crystal_density_method 'not measured'
_exptl_crystal_description prism
_exptl_crystal_F_000 1684
_exptl_crystal_size_max 0.48
_exptl_crystal_size_mid 0.42
_exptl_crystal_size_min 0.36
_refine_diff_density_max 0.729
_refine_diff_density_min -0.394
_refine_ls_extinction_coef 0.00246(15)
_refine_ls_extinction_expression Fc^*^=kFc[1+0.001xFc^2^\l^3^/sin(2\q)]^-1/4^
_refine_ls_extinction_method SHELXL
_refine_ls_goodness_of_fit_ref 1.002
_refine_ls_hydrogen_treatment constr
_refine_ls_matrix_type full
_refine_ls_number_parameters 371
_refine_ls_number_reflns 7316
_refine_ls_number_restraints 0
_refine_ls_restrained_S_all 1.002
_refine_ls_R_factor_all 0.0492
_refine_ls_R_factor_gt 0.0358
_refine_ls_shift/su_max 0.000
_refine_ls_shift/su_mean 0.000
_refine_ls_structure_factor_coef Fsqd
_refine_ls_weighting_details 'calc w = 1/[\s^2^(Fo^2^)+(0.0429P)^2^+3.0438P] where P = (Fo^2^+2Fc^2^)/3'
_refine_ls_weighting_scheme calc
_refine_ls_wR_factor_gt 0.0859
_refine_ls_wR_factor_ref 0.0928
_reflns_number_gt 5828
_reflns_number_total 7316
_reflns_threshold_expression I>2\s(I)
_cod_data_source_file av1129.cif
_cod_data_source_block I
_cod_depositor_comments
;
The following automatic conversions were performed:
'_geom_bond_publ_flag' value 'Y' changed to 'y' according to
'/home/saulius/struct/CIF-dictionaries/cif_core.dic' dictionary named
'cif_core.dic' version 2.4.1 from 2010-06-29 (21 time).

Automatic conversion script
Id: cif_fix_enum 1527 2010-12-29 10:47:43Z saulius 

The following automatic conversions were performed:

'_geom_bond_publ_flag' value 'Y' changed to 'y' according to
/home/saulius/struct/CIF-dictionaries/cif_core.dic dictionary named
'cif_core.dic' version 2.4.1 from 2010-06-29 (21 time).

Automatic conversion script
Id: cif_fix_values 1715 2011-07-08 13:25:40Z adriana 
;
_cod_original_sg_symbol_H-M 'P 21/c'
_cod_database_code 2013104
_cod_database_fobs_code 2013104

loop_
_symmetry_equiv_pos_as_xyz
'x, y, z'
'-x, y+1/2, -z+1/2'
'-x, -y, -z'
'x, -y-1/2, z-1/2'

loop_
_atom_site_label
_atom_site_fract_x
_atom_site_fract_y
_atom_site_fract_z
_atom_site_U_iso_or_equiv
_atom_site_adp_type
_atom_site_calc_flag
_atom_site_refinement_flags
_atom_site_occupancy
_atom_site_disorder_assembly
_atom_site_disorder_group
_atom_site_type_symbol
Cu1 0.59362(4) 0.089029(15) 0.74915(3) 0.03870(10) Uani d . 1 . . Cu
Cu2 -0.08675(4) 0.169619(15) 0.72721(3) 0.03904(10) Uani d . 1 . . Cu
Cu3 0.25229(3) 0.130488(14) 0.73356(3) 0.03531(10) Uani d . 1 . . Cu
Cl1 0.47668(8) 0.09672(3) 0.86343(5) 0.04314(17) Uani d . 1 . . Cl
Cl2 0.43069(8) 0.15234(3) 0.65199(6) 0.04847(19) Uani d . 1 . . Cl
Cl3 0.71926(9) 0.08241(4) 0.64265(5) 0.04803(18) Uani d . 1 . . Cl
Cl4 0.02576(8) 0.16361(3) 0.60900(6) 0.04560(18) Uani d . 1 . . Cl
Cl5 0.07723(7) 0.10545(3) 0.81877(6) 0.04573(18) Uani d . 1 . . Cl
Cl6 -0.20640(9) 0.17535(3) 0.83792(6) 0.04842(18) Uani d . 1 . . Cl
N1A 0.1344(3) -0.02557(13) 0.5992(3) 0.0693(9) Uani d . 1 . . N
N2A 0.2767(3) -0.02529(11) 0.62630(19) 0.0485(6) Uani d . 1 . . N
N3A 0.3355(3) 0.02146(11) 0.66951(19) 0.0434(6) Uani d . 1 . . N
N4A 0.2252(2) 0.05413(10) 0.67148(18) 0.0391(5) Uani d . 1 . . N
C5A 0.1058(4) 0.02475(15) 0.6285(3) 0.0586(9) Uani d . 1 . . C
H5A 0.0129 0.0383 0.6201 0.070 Uiso calc R 1 . . H
C6A 0.3639(5) -0.07421(16) 0.6128(3) 0.0623(10) Uani d . 1 . . C
H61A 0.3396 -0.0831 0.5447 0.075 Uiso calc R 1 . . H
H62A 0.4654 -0.0642 0.6356 0.075 Uiso calc R 1 . . H
C7A 0.3386(6) -0.1241(2) 0.6650(4) 0.0890(15) Uani d . 1 . . C
H7A 0.3644 -0.1198 0.7317 0.107 Uiso calc R 1 . . H
C8A 0.2895(7) -0.1701(2) 0.6355(6) 0.127(2) Uani d . 1 . . C
H81A 0.2611 -0.1777 0.5697 0.152 Uiso calc R 1 . . H
H82A 0.2800 -0.1980 0.6787 0.152 Uiso calc R 1 . . H
N1B 0.3796(3) 0.28023(13) 0.8868(2) 0.0619(8) Uani d . 1 . . N
N2B 0.2374(3) 0.27955(11) 0.8650(2) 0.0482(6) Uani d . 1 . . N
N3B 0.1753(3) 0.23598(11) 0.81332(19) 0.0427(6) Uani d . 1 . . N
N4B 0.2818(2) 0.20564(10) 0.79990(18) 0.0401(5) Uani d . 1 . . N
C5B 0.4041(3) 0.23329(14) 0.8444(3) 0.0537(8) Uani d . 1 . . C
H5B 0.4954 0.2209 0.8454 0.064 Uiso calc R 1 . . H
C6B 0.1559(4) 0.32428(16) 0.8964(3) 0.0652(10) Uani d . 1 . . C
H61B 0.1913 0.3279 0.9661 0.078 Uiso calc R 1 . . H
H62B 0.0548 0.3137 0.8788 0.078 Uiso calc R 1 . . H
C7B 0.1707(6) 0.38009(19) 0.8510(4) 0.0866(14) Uani d . 1 . . C
H7B 0.1359 0.3822 0.7841 0.104 Uiso calc R 1 . . H
C8B 0.2249(8) 0.4237(2) 0.8945(5) 0.132(3) Uani d . 1 . . C
H81B 0.2610 0.4235 0.9614 0.158 Uiso calc R 1 . . H
H82B 0.2296 0.4567 0.8602 0.158 Uiso calc R 1 . . H
N1C -0.3417(3) 0.30261(15) 0.5769(3) 0.0819(12) Uani d . 1 . . N
N2C -0.2080(3) 0.32113(10) 0.59997(19) 0.0426(6) Uani d . 1 . . N
N3C -0.1137(3) 0.28579(11) 0.6500(2) 0.0454(6) Uani d . 1 . . N
N4C -0.1865(3) 0.24002(11) 0.66037(19) 0.0425(6) Uani d . 1 . . N
C5C -0.3228(4) 0.25111(17) 0.6159(3) 0.0773(13) Uani d . 1 . . C
H5C -0.3977 0.2257 0.6122 0.093 Uiso calc R 1 . . H
C6C -0.1711(4) 0.37777(12) 0.5699(2) 0.0469(7) Uani d . 1 . . C
H61C -0.0701 0.3781 0.5728 0.056 Uiso calc R 1 . . H
H62C -0.2279 0.3846 0.5035 0.056 Uiso calc R 1 . . H
C7C -0.1980(5) 0.42393(16) 0.6313(3) 0.0653(10) Uani d . 1 . . C
H7C -0.1482 0.4224 0.6969 0.078 Uiso calc R 1 . . H
C8C -0.2827(5) 0.46523(16) 0.6023(3) 0.0754(12) Uani d . 1 . . C
H81C -0.3345 0.4684 0.5373 0.090 Uiso calc R 1 . . H
H82C -0.2934 0.4926 0.6458 0.090 Uiso calc R 1 . . H
N1D 0.8491(3) -0.04190(13) 0.9089(3) 0.0688(10) Uani d . 1 . . N
N2D 0.7145(3) -0.05841(10) 0.89316(18) 0.0399(5) Uani d . 1 . . N
N3D 0.6188(3) -0.02350(11) 0.84140(19) 0.0436(6) Uani d . 1 . . N
N4D 0.6934(3) 0.01907(11) 0.82051(19) 0.0420(6) Uani d . 1 . . N
C5D 0.8311(4) 0.00703(15) 0.8615(3) 0.0642(11) Uani d . 1 . . C
H5D 0.9066 0.0302 0.8575 0.077 Uiso calc R 1 . . H
C6D 0.6749(4) -0.11080(13) 0.9350(2) 0.0475(7) Uani d . 1 . . C
H61D 0.5711 -0.1117 0.9227 0.057 Uiso calc R 1 . . H
H62D 0.7196 -0.1103 1.0044 0.057 Uiso calc R 1 . . H
C7D 0.7208(6) -0.16282(17) 0.8945(4) 0.0889(16) Uani d . 1 . . C
H7D 0.6765 -0.1676 0.8287 0.107 Uiso calc R 1 . . H
C8D 0.8027(7) -0.1990(2) 0.9301(5) 0.111(2) Uani d . 1 . . C
H81D 0.8521 -0.1976 0.9957 0.133 Uiso calc R 1 . . H
H82D 0.8183 -0.2290 0.8927 0.133 Uiso calc R 1 . . H

loop_
_atom_site_aniso_label
_atom_site_aniso_U_11
_atom_site_aniso_U_22
_atom_site_aniso_U_33
_atom_site_aniso_U_12
_atom_site_aniso_U_13
_atom_site_aniso_U_23
Cu1 0.03434(18) 0.03714(19) 0.0475(2) 0.00557(14) 0.01673(15) 0.00736(15)
Cu2 0.03461(18) 0.03530(19) 0.0503(2) 0.00570(14) 0.01739(16) 0.00936(15)
Cu3 0.02696(16) 0.03153(17) 0.0469(2) -0.00110(13) 0.01030(14) 0.00147(14)
Cl1 0.0404(4) 0.0426(4) 0.0521(4) 0.0009(3) 0.0224(3) 0.0027(3)
Cl2 0.0359(4) 0.0468(4) 0.0593(5) 0.0021(3) 0.0092(3) 0.0167(3)
Cl3 0.0493(4) 0.0544(4) 0.0441(4) -0.0002(3) 0.0198(3) -0.0015(3)
Cl4 0.0460(4) 0.0430(4) 0.0546(4) 0.0027(3) 0.0253(3) 0.0072(3)
Cl5 0.0323(3) 0.0431(4) 0.0566(4) 0.0018(3) 0.0058(3) 0.0135(3)
Cl6 0.0532(4) 0.0494(4) 0.0479(4) 0.0030(3) 0.0232(3) 0.0037(3)
N1A 0.0582(19) 0.0485(17) 0.084(2) 0.0000(14) -0.0047(17) -0.0187(16)
N2A 0.0535(16) 0.0417(14) 0.0458(15) 0.0045(12) 0.0084(12) -0.0033(11)
N3A 0.0438(14) 0.0386(13) 0.0488(14) 0.0023(11) 0.0157(12) -0.0006(11)
N4A 0.0334(12) 0.0355(12) 0.0462(14) 0.0014(10) 0.0086(10) 0.0024(10)
C5A 0.0425(18) 0.0442(18) 0.076(2) -0.0012(15) -0.0015(17) -0.0089(17)
C6A 0.078(3) 0.053(2) 0.060(2) 0.0146(19) 0.0263(19) -0.0086(17)
C7A 0.109(4) 0.061(3) 0.113(4) 0.030(3) 0.058(3) 0.014(3)
C8A 0.128(5) 0.058(3) 0.205(8) 0.005(3) 0.066(5) -0.010(4)
N1B 0.0441(16) 0.0520(17) 0.085(2) -0.0048(13) 0.0124(15) -0.0198(16)
N2B 0.0516(16) 0.0407(14) 0.0548(16) 0.0013(12) 0.0196(13) -0.0047(12)
N3B 0.0387(13) 0.0384(13) 0.0525(15) 0.0016(10) 0.0161(11) -0.0010(11)
N4B 0.0308(12) 0.0360(12) 0.0530(14) 0.0002(10) 0.0122(10) 0.0014(11)
C5B 0.0349(16) 0.0431(17) 0.079(2) -0.0049(13) 0.0110(15) -0.0126(16)
C6B 0.068(2) 0.055(2) 0.080(3) 0.0065(18) 0.035(2) -0.0155(19)
C7B 0.101(4) 0.060(3) 0.101(4) 0.027(3) 0.033(3) 0.001(2)
C8B 0.197(7) 0.059(3) 0.164(6) 0.002(4) 0.092(6) -0.002(4)
N1C 0.0377(15) 0.064(2) 0.131(3) -0.0027(14) 0.0049(18) 0.047(2)
N2C 0.0406(13) 0.0354(13) 0.0536(15) 0.0027(10) 0.0170(12) 0.0092(11)
N3C 0.0360(13) 0.0366(13) 0.0634(17) 0.0039(10) 0.0145(12) 0.0073(12)
N4C 0.0383(13) 0.0403(13) 0.0519(14) 0.0054(11) 0.0180(11) 0.0097(11)
C5C 0.0414(19) 0.060(2) 0.121(4) -0.0060(17) 0.010(2) 0.042(2)
C6C 0.0562(19) 0.0340(15) 0.0569(19) 0.0008(13) 0.0267(16) 0.0056(13)
C7C 0.083(3) 0.051(2) 0.068(2) 0.004(2) 0.030(2) -0.0027(18)
C8C 0.100(3) 0.047(2) 0.087(3) 0.012(2) 0.041(3) -0.003(2)
N1D 0.0339(14) 0.0584(19) 0.112(3) 0.0047(13) 0.0183(16) 0.0330(18)
N2D 0.0375(12) 0.0358(13) 0.0478(14) 0.0047(10) 0.0152(11) 0.0064(11)
N3D 0.0383(13) 0.0400(13) 0.0523(15) 0.0028(11) 0.0135(11) 0.0081(11)
N4D 0.0395(13) 0.0391(13) 0.0525(15) 0.0040(11) 0.0215(12) 0.0085(11)
C5D 0.0385(17) 0.051(2) 0.107(3) 0.0027(15) 0.0267(19) 0.028(2)
C6D 0.0528(18) 0.0378(16) 0.0573(19) 0.0012(14) 0.0249(15) 0.0096(14)
C7D 0.133(4) 0.046(2) 0.116(4) 0.007(3) 0.080(4) 0.006(2)
C8D 0.167(6) 0.056(3) 0.148(5) 0.043(3) 0.103(5) 0.030(3)

loop_
_atom_type_symbol
_atom_type_description
_atom_type_scat_dispersion_real
_atom_type_scat_dispersion_imag
_atom_type_scat_source
C C 0.0033 0.0016 'International Tables Vol C Tables 4.2.6.8 and 6.1.1.4'
H H 0.0000 0.0000 'International Tables Vol C Tables 4.2.6.8 and 6.1.1.4'
N N 0.0061 0.0033 'International Tables Vol C Tables 4.2.6.8 and 6.1.1.4'
Cl Cl 0.1484 0.1585 'International Tables Vol C Tables 4.2.6.8 and 6.1.1.4'
Cu Cu 0.3201 1.2651 'International Tables Vol C Tables 4.2.6.8 and 6.1.1.4'

loop_
_geom_angle_atom_site_label_1
_geom_angle_atom_site_label_2
_geom_angle_atom_site_label_3
_geom_angle_site_symmetry_1
_geom_angle_site_symmetry_3
_geom_angle
N4D Cu1 Cl3 . . 91.20(7)
N4D Cu1 Cl1 . . 87.61(7)
Cl3 Cu1 Cl1 . . 177.08(3)
N4D Cu1 Cl2 . . 165.02(8)
Cl3 Cu1 Cl2 . . 92.17(3)
Cl1 Cu1 Cl2 . . 89.66(3)
N4D Cu1 Cl6 . 1_655 100.99(8)
Cl3 Cu1 Cl6 . 1_655 85.57(3)
Cl1 Cu1 Cl6 . 1_655 92.04(3)
Cl2 Cu1 Cl6 . 1_655 93.83(3)
N4D Cu1 N3A . . 89.03(9)
Cl3 Cu1 N3A . . 105.75(6)
Cl1 Cu1 N3A . . 76.90(6)
Cl2 Cu1 N3A . . 76.00(6)
Cl6 Cu1 N3A 1_655 . 164.84(5)
N4D Cu1 Cu3 . . 124.96(7)
Cl3 Cu1 Cu3 . . 134.11(3)
Cl1 Cu1 Cu3 . . 48.41(2)
Cl2 Cu1 Cu3 . . 45.69(2)
Cl6 Cu1 Cu3 1_655 . 110.27(2)
N3A Cu1 Cu3 . . 54.60(5)
N4D Cu1 Cu2 . 1_655 99.96(7)
Cl3 Cu1 Cu2 . 1_655 48.48(2)
Cl1 Cu1 Cu2 . 1_655 129.14(3)
Cl2 Cu1 Cu2 . 1_655 93.18(2)
Cl6 Cu1 Cu2 1_655 1_655 37.107(18)
N3A Cu1 Cu2 . 1_655 152.36(5)
Cu3 Cu1 Cu2 . 1_655 132.042(14)
N4C Cu2 Cl6 . . 91.06(7)
N4C Cu2 Cl5 . . 164.89(8)
Cl6 Cu2 Cl5 . . 92.44(3)
N4C Cu2 Cl4 . . 87.60(7)
Cl6 Cu2 Cl4 . . 177.49(3)
Cl5 Cu2 Cl4 . . 89.40(3)
N4C Cu2 Cl3 . 1_455 103.10(8)
Cl6 Cu2 Cl3 . 1_455 86.18(3)
Cl5 Cu2 Cl3 . 1_455 91.80(3)
Cl4 Cu2 Cl3 . 1_455 92.06(3)
N4C Cu2 N3B . . 89.94(9)
Cl6 Cu2 N3B . . 103.45(6)
Cl5 Cu2 N3B . . 74.95(5)
Cl4 Cu2 N3B . . 78.68(6)
Cl3 Cu2 N3B 1_455 . 163.76(5)
N4C Cu2 Cu3 . . 123.89(7)
Cl6 Cu2 Cu3 . . 134.57(3)
Cl5 Cu2 Cu3 . . 46.41(2)
Cl4 Cu2 Cu3 . . 47.79(2)
Cl3 Cu2 Cu3 1_455 . 109.43(2)
N3B Cu2 Cu3 . . 54.57(5)
N4A Cu3 N4B . . 178.12(10)
N4A Cu3 Cl2 . . 89.16(7)
N4B Cu3 Cl2 . . 91.68(7)
N4A Cu3 Cl5 . . 89.76(7)
N4B Cu3 Cl5 . . 89.34(7)
Cl2 Cu3 Cl5 . . 177.94(3)
N4A Cu3 Cl4 . . 89.14(7)
N4B Cu3 Cl4 . . 92.36(7)
Cl2 Cu3 Cl4 . . 100.46(3)
Cl5 Cu3 Cl4 . . 81.28(3)
N4A Cu3 Cl1 . . 91.27(7)
N4B Cu3 Cl1 . . 87.20(7)
Cl2 Cu3 Cl1 . . 81.38(3)
Cl5 Cu3 Cl1 . . 96.90(3)
Cl4 Cu3 Cl1 . . 178.13(3)
N4A Cu3 Cu2 . . 103.72(7)
N4B Cu3 Cu2 . . 76.69(7)
Cl2 Cu3 Cu2 . . 139.32(2)
Cl5 Cu3 Cu2 . . 42.701(19)
Cl4 Cu3 Cu2 . . 42.71(2)
Cl1 Cu3 Cu2 . . 135.44(2)
N4A Cu3 Cu1 . . 76.40(7)
N4B Cu3 Cu1 . . 103.11(7)
Cl2 Cu3 Cu1 . . 42.94(2)
Cl5 Cu3 Cu1 . . 135.05(2)
Cl4 Cu3 Cu1 . . 139.58(2)
Cl1 Cu3 Cu1 . . 42.26(2)
Cu2 Cu3 Cu1 . . 177.633(14)
Cu1 Cl1 Cu3 . . 89.32(3)
Cu1 Cl2 Cu3 . . 91.37(3)
Cu2 Cl4 Cu3 . . 89.50(3)
Cu2 Cl5 Cu3 . . 90.89(3)
C5A N1A N2A . . 101.8(3)
N3A N2A N1A . . 114.5(3)
N3A N2A C6A . . 122.2(3)
N1A N2A C6A . . 123.3(3)
N2A N3A N4A . . 104.9(2)
N2A N3A Cu1 . . 148.4(2)
N4A N3A Cu1 . . 106.42(17)
N3A N4A C5A . . 106.6(3)
N3A N4A Cu3 . . 122.29(19)
C5A N4A Cu3 . . 131.1(2)
N1A C5A N4A . . 112.2(3)
N1A C5A H5A . . 123.9
N4A C5A H5A . . 123.9
C7A C6A N2A . . 111.3(3)
C7A C6A H61A . . 109.4
N2A C6A H61A . . 109.4
C7A C6A H62A . . 109.4
N2A C6A H62A . . 109.4
H61A C6A H62A . . 108.0
C8A C7A C6A . . 130.3(6)
C8A C7A H7A . . 114.9
C6A C7A H7A . . 114.9
C7A C8A H81A . . 120.0
C7A C8A H82A . . 120.0
H81A C8A H82A . . 120.0
C5B N1B N2B . . 101.6(3)
N3B N2B N1B . . 114.6(3)
N3B N2B C6B . . 122.7(3)
N1B N2B C6B . . 122.7(3)
N2B N3B N4B . . 105.2(2)
N2B N3B Cu2 . . 148.86(19)
N4B N3B Cu2 . . 105.64(17)
N3B N4B C5B . . 106.8(3)
N3B N4B Cu3 . . 123.11(19)
C5B N4B Cu3 . . 129.9(2)
N1B C5B N4B . . 111.9(3)
N1B C5B H5B . . 124.1
N4B C5B H5B . . 124.1
N2B C6B C7B . . 111.0(3)
N2B C6B H61B . . 109.4
C7B C6B H61B . . 109.4
N2B C6B H62B . . 109.4
C7B C6B H62B . . 109.4
H61B C6B H62B . . 108.0
C8B C7B C6B . . 125.8(6)
C8B C7B H7B . . 117.1
C6B C7B H7B . . 117.1
C7B C8B H81B . . 120.0
C7B C8B H82B . . 120.0
H81B C8B H82B . . 120.0
N2C N1C C5C . . 101.2(3)
N3C N2C N1C . . 114.3(3)
N3C N2C C6C . . 123.6(3)
N1C N2C C6C . . 122.2(3)
N2C N3C N4C . . 105.9(2)
C5C N4C N3C . . 106.2(3)
C5C N4C Cu2 . . 131.9(2)
N3C N4C Cu2 . . 121.82(19)
N4C C5C N1C . . 112.3(3)
N4C C5C H5C . . 123.8
N1C C5C H5C . . 123.8
C7C C6C N2C . . 112.3(3)
C7C C6C H61C . . 109.2
N2C C6C H61C . . 109.2
C7C C6C H62C . . 109.2
N2C C6C H62C . . 109.2
H61C C6C H62C . . 107.9
C8C C7C C6C . . 125.4(4)
C8C C7C H7C . . 117.3
C6C C7C H7C . . 117.3
C7C C8C H81C . . 120.0
C7C C8C H82C . . 120.0
H81C C8C H82C . . 120.0
N2D N1D C5D . . 101.3(3)
N3D N2D N1D . . 114.6(2)
N3D N2D C6D . . 122.4(2)
N1D N2D C6D . . 122.9(3)
N2D N3D N4D . . 105.3(2)
C5D N4D N3D . . 106.6(3)
C5D N4D Cu1 . . 131.9(2)
N3D N4D Cu1 . . 121.30(19)
N4D C5D N1D . . 112.2(3)
N4D C5D H5D . . 123.9
N1D C5D H5D . . 123.9
N2D C6D C7D . . 112.1(3)
N2D C6D H61D . . 109.2
C7D C6D H61D . . 109.2
N2D C6D H62D . . 109.2
C7D C6D H62D . . 109.2
H61D C6D H62D . . 107.9
C8D C7D C6D . . 131.9(6)
C8D C7D H7D . . 114.1
C6D C7D H7D . . 114.1
C7D C8D H81D . . 120.0
C7D C8D H82D . . 120.0
H81D C8D H82D . . 120.0

loop_
_geom_bond_atom_site_label_1
_geom_bond_atom_site_label_2
_geom_bond_site_symmetry_2
_geom_bond_distance
_geom_bond_publ_flag
Cu1 N4D . 2.028(2) y
Cu1 Cl3 . 2.2487(9) y
Cu1 Cl1 . 2.2863(9) y
Cu1 Cl2 . 2.3163(8) y
Cu1 Cl6 1_655 2.8360(10) y
Cu1 N3A . 2.898(3) y
Cu1 Cu3 . 3.3992(6) y
Cu1 Cu2 1_655 3.7334(6) y
Cu2 N4C . 2.013(2) y
Cu2 Cl6 . 2.2569(9) y
Cu2 Cl5 . 2.3031(8) y
Cu2 Cl4 . 2.3034(9) y
Cu2 Cl3 1_455 2.8046(9) y
Cu2 N3B . 2.926(3) y
Cu2 Cu3 . 3.3957(6) y
Cu3 N4A . 1.990(2) y
Cu3 N4B . 1.991(2) y
Cu3 Cl2 . 2.4331(9) y
Cu3 Cl5 . 2.4597(9) y
Cu3 Cl4 . 2.5151(10) y
Cu3 Cl1 . 2.5426(9) y
N1A C5A . 1.314(4) ?
N1A N2A . 1.319(4) ?
N2A N3A . 1.308(4) ?
N2A C6A . 1.476(4) ?
N3A N4A . 1.327(3) ?
N4A C5A . 1.333(4) ?
C5A H5A . 0.9300 ?
C6A C7A . 1.456(6) ?
C6A H61A . 0.9700 ?
C6A H62A . 0.9700 ?
C7A C8A . 1.208(7) ?
C7A H7A . 0.9300 ?
C8A H81A . 0.9300 ?
C8A H82A . 0.9300 ?
N1B C5B . 1.320(4) ?
N1B N2B . 1.322(4) ?
N2B N3B . 1.305(4) ?
N2B C6B . 1.470(4) ?
N3B N4B . 1.319(3) ?
N4B C5B . 1.338(4) ?
C5B H5B . 0.9300 ?
C6B C7B . 1.494(6) ?
C6B H61B . 0.9700 ?
C6B H62B . 0.9700 ?
C7B C8B . 1.234(7) ?
C7B H7B . 0.9300 ?
C8B H81B . 0.9300 ?
C8B H82B . 0.9300 ?
N1C N2C . 1.314(4) ?
N1C C5C . 1.326(5) ?
N2C N3C . 1.287(3) ?
N2C C6C . 1.478(4) ?
N3C N4C . 1.321(3) ?
N4C C5C . 1.313(4) ?
C5C H5C . 0.9300 ?
C6C C7C . 1.478(5) ?
C6C H61C . 0.9700 ?
C6C H62C . 0.9700 ?
C7C C8C . 1.260(5) ?
C7C H7C . 0.9300 ?
C8C H81C . 0.9300 ?
C8C H82C . 0.9300 ?
N1D N2D . 1.317(4) ?
N1D C5D . 1.325(4) ?
N2D N3D . 1.297(3) ?
N2D C6D . 1.475(4) ?
N3D N4D . 1.323(3) ?
N4D C5D . 1.320(4) ?
C5D H5D . 0.9300 ?
C6D C7D . 1.483(5) ?
C6D H61D . 0.9700 ?
C6D H62D . 0.9700 ?
C7D C8D . 1.172(7) ?
C7D H7D . 0.9300 ?
C8D H81D . 0.9300 ?
C8D H82D . 0.9300 ?

loop_
_geom_torsion_atom_site_label_1
_geom_torsion_atom_site_label_2
_geom_torsion_atom_site_label_3
_geom_torsion_atom_site_label_4
_geom_torsion_site_symmetry_1
_geom_torsion
N4C Cu2 Cu3 N4A . -120.65(12)
Cl6 Cu2 Cu3 N4A . 105.48(8)
Cl5 Cu2 Cu3 N4A . 74.28(8)
Cl4 Cu2 Cu3 N4A . -73.31(8)
Cl3 Cu2 Cu3 N4A 1_455 1.12(8)
N3B Cu2 Cu3 N4A . 178.01(10)
N4C Cu2 Cu3 N4B . 61.24(12)
Cl6 Cu2 Cu3 N4B . -72.62(8)
Cl5 Cu2 Cu3 N4B . -103.83(8)
Cl4 Cu2 Cu3 N4B . 108.59(8)
Cl3 Cu2 Cu3 N4B 1_455 -176.99(8)
N3B Cu2 Cu3 N4B . -0.10(10)
N4C Cu2 Cu3 Cl2 . -15.52(10)
Cl6 Cu2 Cu3 Cl2 . -149.39(5)
Cl5 Cu2 Cu3 Cl2 . 179.41(5)
Cl4 Cu2 Cu3 Cl2 . 31.82(5)
Cl3 Cu2 Cu3 Cl2 1_455 106.25(4)
N3B Cu2 Cu3 Cl2 . -76.86(7)
N4C Cu2 Cu3 Cl5 . 165.07(10)
Cl6 Cu2 Cu3 Cl5 . 31.20(4)
Cl4 Cu2 Cu3 Cl5 . -147.59(4)
Cl3 Cu2 Cu3 Cl5 1_455 -73.16(4)
N3B Cu2 Cu3 Cl5 . 103.73(7)
N4C Cu2 Cu3 Cl4 . -47.34(10)
Cl6 Cu2 Cu3 Cl4 . 178.79(4)
Cl5 Cu2 Cu3 Cl4 . 147.59(4)
Cl3 Cu2 Cu3 Cl4 1_455 74.43(3)
N3B Cu2 Cu3 Cl4 . -108.68(7)
N4C Cu2 Cu3 Cl1 . 133.07(10)
Cl6 Cu2 Cu3 Cl1 . -0.80(5)
Cl5 Cu2 Cu3 Cl1 . -32.00(4)
Cl4 Cu2 Cu3 Cl1 . -179.59(4)
Cl3 Cu2 Cu3 Cl1 1_455 -105.16(4)
N3B Cu2 Cu3 Cl1 . 71.73(7)
N4D Cu1 Cu3 N4A . -60.97(12)
Cl3 Cu1 Cu3 N4A . 74.54(8)
Cl1 Cu1 Cu3 N4A . -107.46(8)
Cl2 Cu1 Cu3 N4A . 103.76(8)
Cl6 Cu1 Cu3 N4A 1_655 178.63(7)
N3A Cu1 Cu3 N4A . -2.45(10)
Cu2 Cu1 Cu3 N4A 1_655 142.89(7)
N4D Cu1 Cu3 N4B . 117.16(12)
Cl3 Cu1 Cu3 N4B . -107.33(8)
Cl1 Cu1 Cu3 N4B . 70.67(8)
Cl2 Cu1 Cu3 N4B . -78.11(8)
Cl6 Cu1 Cu3 N4B 1_655 -3.24(8)
N3A Cu1 Cu3 N4B . 175.68(10)
Cu2 Cu1 Cu3 N4B 1_655 -38.98(8)
N4D Cu1 Cu3 Cl2 . -164.73(10)
Cl3 Cu1 Cu3 Cl2 . -29.22(5)
Cl1 Cu1 Cu3 Cl2 . 148.78(4)
Cl6 Cu1 Cu3 Cl2 1_655 74.87(4)
N3A Cu1 Cu3 Cl2 . -106.21(7)
Cu2 Cu1 Cu3 Cl2 1_655 39.13(3)
N4D Cu1 Cu3 Cl5 . 14.65(10)
Cl3 Cu1 Cu3 Cl5 . 150.16(4)
Cl1 Cu1 Cu3 Cl5 . -31.84(4)
Cl2 Cu1 Cu3 Cl5 . 179.38(4)
Cl6 Cu1 Cu3 Cl5 1_655 -105.75(4)
N3A Cu1 Cu3 Cl5 . 73.17(7)
Cu2 Cu1 Cu3 Cl5 1_655 -141.49(3)
N4D Cu1 Cu3 Cl4 . -133.03(10)
Cl3 Cu1 Cu3 Cl4 . 2.47(5)
Cl1 Cu1 Cu3 Cl4 . -179.53(4)
Cl2 Cu1 Cu3 Cl4 . 31.69(5)
Cl6 Cu1 Cu3 Cl4 1_655 106.56(4)
N3A Cu1 Cu3 Cl4 . -74.52(7)
Cu2 Cu1 Cu3 Cl4 1_655 70.82(4)
N4D Cu1 Cu3 Cl1 . 46.49(10)
Cl3 Cu1 Cu3 Cl1 . -178.00(4)
Cl2 Cu1 Cu3 Cl1 . -148.78(4)
Cl6 Cu1 Cu3 Cl1 1_655 -73.91(3)
N3A Cu1 Cu3 Cl1 . 105.01(7)
Cu2 Cu1 Cu3 Cl1 1_655 -109.65(3)
N4D Cu1 Cl1 Cu3 . -143.49(8)
Cl2 Cu1 Cl1 Cu3 . 21.77(3)
Cl6 Cu1 Cl1 Cu3 1_655 115.59(3)
N3A Cu1 Cl1 Cu3 . -53.93(5)
Cu2 Cu1 Cl1 Cu3 1_655 115.60(3)
N4A Cu3 Cl1 Cu1 . 68.03(7)
N4B Cu3 Cl1 Cu1 . -113.06(7)
Cl2 Cu3 Cl1 Cu1 . -20.93(3)
Cl5 Cu3 Cl1 Cu1 . 157.95(3)
Cu2 Cu3 Cl1 Cu1 . 179.17(2)
N4D Cu1 Cl2 Cu3 . 56.6(3)
Cl3 Cu1 Cl2 Cu3 . 159.47(3)
Cl1 Cu1 Cl2 Cu3 . -22.81(3)
Cl6 Cu1 Cl2 Cu3 1_655 -114.83(3)
N3A Cu1 Cl2 Cu3 . 53.77(6)
Cu2 Cu1 Cl2 Cu3 1_655 -152.00(2)
N4A Cu3 Cl2 Cu1 . -70.76(7)
N4B Cu3 Cl2 Cu1 . 107.55(8)
Cl4 Cu3 Cl2 Cu1 . -159.73(3)
Cl1 Cu3 Cl2 Cu1 . 20.65(3)
Cu2 Cu3 Cl2 Cu1 . 178.94(2)
N4C Cu2 Cl4 Cu3 . 142.34(8)
Cl5 Cu2 Cl4 Cu3 . -22.84(3)
Cl3 Cu2 Cl4 Cu3 1_455 -114.63(3)
N3B Cu2 Cl4 Cu3 . 51.92(5)
N4A Cu3 Cl4 Cu2 . 111.47(7)
N4B Cu3 Cl4 Cu2 . -67.39(7)
Cl2 Cu3 Cl4 Cu2 . -159.54(3)
Cl5 Cu3 Cl4 Cu2 . 21.58(3)
Cu1 Cu3 Cl4 Cu2 . 179.11(2)
N4C Cu2 Cl5 Cu3 . -55.1(3)
Cl6 Cu2 Cl5 Cu3 . -158.32(3)
Cl4 Cu2 Cl5 Cu3 . 23.39(3)
Cl3 Cu2 Cl5 Cu3 1_455 115.43(3)
N3B Cu2 Cl5 Cu3 . -55.05(5)
N4A Cu3 Cl5 Cu2 . -110.75(7)
N4B Cu3 Cl5 Cu2 . 70.91(7)
Cl4 Cu3 Cl5 Cu2 . -21.58(3)
Cl1 Cu3 Cl5 Cu2 . 158.00(3)
Cu1 Cu3 Cl5 Cu2 . 178.95(2)
C5A N1A N2A N3A . 0.0(4)
C5A N1A N2A C6A . 177.7(3)
N1A N2A N3A N4A . 0.2(4)
C6A N2A N3A N4A . -177.5(3)
N1A N2A N3A Cu1 . -172.2(3)
C6A N2A N3A Cu1 . 10.1(6)
N4D Cu1 N3A N2A . -48.3(4)
Cl3 Cu1 N3A N2A . 42.7(4)
Cl1 Cu1 N3A N2A . -136.1(4)
Cl2 Cu1 N3A N2A . 131.0(4)
Cl6 Cu1 N3A N2A 1_655 179.9(3)
Cu3 Cu1 N3A N2A . 176.0(4)
Cu2 Cu1 N3A N2A 1_655 61.6(4)
N4D Cu1 N3A N4A . 139.37(19)
Cl3 Cu1 N3A N4A . -129.66(17)
Cl1 Cu1 N3A N4A . 51.60(17)
Cl2 Cu1 N3A N4A . -41.37(17)
Cl6 Cu1 N3A N4A 1_655 7.6(3)
Cu3 Cu1 N3A N4A . 3.72(15)
Cu2 Cu1 N3A N4A 1_655 -110.72(17)
N2A N3A N4A C5A . -0.3(3)
Cu1 N3A N4A C5A . 175.5(2)
N2A N3A N4A Cu3 . 178.02(19)
Cu1 N3A N4A Cu3 . -6.1(2)
Cl2 Cu3 N4A N3A . 46.6(2)
Cl5 Cu3 N4A N3A . -131.7(2)
Cl4 Cu3 N4A N3A . 147.1(2)
Cl1 Cu3 N4A N3A . -34.8(2)
Cu2 Cu3 N4A N3A . -172.4(2)
Cu1 Cu3 N4A N3A . 5.2(2)
Cl2 Cu3 N4A C5A . -135.5(3)
Cl5 Cu3 N4A C5A . 46.2(3)
Cl4 Cu3 N4A C5A . -35.1(3)
Cl1 Cu3 N4A C5A . 143.1(3)
Cu2 Cu3 N4A C5A . 5.5(3)
Cu1 Cu3 N4A C5A . -177.0(3)
N2A N1A C5A N4A . -0.2(4)
N3A N4A C5A N1A . 0.3(4)
Cu3 N4A C5A N1A . -177.8(3)
N3A N2A C6A C7A . 116.3(4)
N1A N2A C6A C7A . -61.2(5)
N2A C6A C7A C8A . 117.5(6)
C5B N1B N2B N3B . 0.1(4)
C5B N1B N2B C6B . -179.8(3)
N1B N2B N3B N4B . 0.2(4)
C6B N2B N3B N4B . -179.9(3)
N1B N2B N3B Cu2 . 171.8(3)
C6B N2B N3B Cu2 . -8.3(6)
N4C Cu2 N3B N2B . 55.4(4)
Cl6 Cu2 N3B N2B . -35.7(4)
Cl5 Cu2 N3B N2B . -124.6(4)
Cl4 Cu2 N3B N2B . 142.9(4)
Cl3 Cu2 N3B N2B 1_455 -160.9(3)
Cu3 Cu2 N3B N2B . -171.4(4)
N4C Cu2 N3B N4B . -133.10(19)
Cl6 Cu2 N3B N4B . 135.82(17)
Cl5 Cu2 N3B N4B . 46.91(17)
Cl4 Cu2 N3B N4B . -45.54(17)
Cl3 Cu2 N3B N4B 1_455 10.7(3)
Cu3 Cu2 N3B N4B . 0.15(15)
N2B N3B N4B C5B . -0.4(3)
Cu2 N3B N4B C5B . -175.9(2)
N2B N3B N4B Cu3 . 175.23(19)
Cu2 N3B N4B Cu3 . -0.2(2)
Cl2 Cu3 N4B N3B . 140.8(2)
Cl5 Cu3 N4B N3B . -41.0(2)
Cl4 Cu3 N4B N3B . 40.3(2)
Cl1 Cu3 N4B N3B . -137.9(2)
Cu2 Cu3 N4B N3B . 0.2(2)
Cu1 Cu3 N4B N3B . -177.4(2)
Cl2 Cu3 N4B C5B . -44.6(3)
Cl5 Cu3 N4B C5B . 133.6(3)
Cl4 Cu3 N4B C5B . -145.2(3)
Cl1 Cu3 N4B C5B . 36.7(3)
Cu2 Cu3 N4B C5B . 174.8(3)
Cu1 Cu3 N4B C5B . -2.8(3)
N2B N1B C5B N4B . -0.4(4)
N3B N4B C5B N1B . 0.5(4)
Cu3 N4B C5B N1B . -174.7(2)
N3B N2B C6B C7B . -114.8(4)
N1B N2B C6B C7B . 65.1(5)
N2B C6B C7B C8B . -118.0(6)
C5C N1C N2C N3C . -1.1(5)
C5C N1C N2C C6C . 178.5(3)
N1C N2C N3C N4C . 1.2(4)
C6C N2C N3C N4C . -178.5(3)
N2C N3C N4C C5C . -0.6(4)
N2C N3C N4C Cu2 . 176.3(2)
Cl6 Cu2 N4C C5C . -63.3(4)
Cl5 Cu2 N4C C5C . -166.7(3)
Cl4 Cu2 N4C C5C . 114.5(4)
Cl3 Cu2 N4C C5C 1_455 23.0(4)
N3B Cu2 N4C C5C . -166.8(4)
Cu3 Cu2 N4C C5C . 147.6(4)
Cl6 Cu2 N4C N3C . 120.6(2)
Cl5 Cu2 N4C N3C . 17.2(5)
Cl4 Cu2 N4C N3C . -61.5(2)
Cl3 Cu2 N4C N3C 1_455 -153.1(2)
N3B Cu2 N4C N3C . 17.1(2)
Cu3 Cu2 N4C N3C . -28.5(3)
N3C N4C C5C N1C . 0.0(5)
Cu2 N4C C5C N1C . -176.6(3)
N2C N1C C5C N4C . 0.7(6)
N3C N2C C6C C7C . -101.1(4)
N1C N2C C6C C7C . 79.3(5)
N2C C6C C7C C8C . -120.3(4)
C5D N1D N2D N3D . -0.5(4)
C5D N1D N2D C6D . -177.4(3)
N1D N2D N3D N4D . 0.3(4)
C6D N2D N3D N4D . 177.3(3)
N2D N3D N4D C5D . 0.0(4)
N2D N3D N4D Cu1 . -174.89(19)
Cl3 Cu1 N4D C5D . 57.0(3)
Cl1 Cu1 N4D C5D . -120.3(3)
Cl2 Cu1 N4D C5D . 160.0(3)
Cl6 Cu1 N4D C5D 1_655 -28.7(4)
N3A Cu1 N4D C5D . 162.8(3)
Cu3 Cu1 N4D C5D . -153.2(3)
Cu2 Cu1 N4D C5D 1_655 9.1(4)
Cl3 Cu1 N4D N3D . -129.6(2)
Cl1 Cu1 N4D N3D . 53.1(2)
Cl2 Cu1 N4D N3D . -26.6(5)
Cl6 Cu1 N4D N3D 1_655 144.7(2)
N3A Cu1 N4D N3D . -23.8(2)
Cu3 Cu1 N4D N3D . 20.2(3)
Cu2 Cu1 N4D N3D 1_655 -177.5(2)
N3D N4D C5D N1D . -0.3(5)
Cu1 N4D C5D N1D . 173.8(3)
N2D N1D C5D N4D . 0.5(5)
N3D N2D C6D C7D . 115.6(4)
N1D N2D C6D C7D . -67.7(5)
N2D C6D C7D C8D . 116.6(6)
